data_2007269
loop_
_publ_author_name
'Boyle, Paul D.'
'Stauffer, Thad C.'
'Wirgau, Joseph I.'
'Cornman, Charles R.'

_publ_section_title
;
 Bis(tetra-<i>n</i>-butylammonium) Nonadecaoxohexamolybdenum(VI): a
 Redetermination at 148K
;
_journal_issue 5
_journal_name_full 'Acta Crystallographica Section C'
_journal_page_first IUC9800011
_journal_paper_doi 10.1107/S0108270198099739
_journal_volume 54
_journal_year 1998
_chemical_formula_iupac '(C16 H36 N)2 [Mo6 O19]'
_chemical_formula_moiety '2(C16 H36 N). (Mo6 O19)'
_chemical_formula_sum 'C32 H72 Mo6 N2 O19'
_chemical_formula_weight 1364.55
_chemical_name_systematic
;
Bis(tetrabutylammonium) Nonadecaoxohexamolybdenum(VI)
;
_space_group_IT_number 15
_symmetry_cell_setting monoclinic
_symmetry_space_group_name_Hall '-C 2yc'
_symmetry_space_group_name_H-M 'C 1 2/c 1'
_cell_angle_alpha 90.0
_cell_angle_beta 101.542(5)
_cell_angle_gamma 90.0
_cell_formula_units_Z 4
_cell_length_a 15.9935(7)
_cell_length_b 17.3378(6)
_cell_length_c 17.5073(7)
_cell_measurement_reflns_used 24
_cell_measurement_temperature 148
_cell_measurement_theta_max 20.00
_cell_measurement_theta_min 17.50
_cell_volume 4756.5(3)
_computing_data_reduction 'NRCVAX DATRD2 (Gabe et al., 1989)'
_computing_molecular_graphics 'NRCVAX (Gabe et al., 1989)'
_computing_publication_material 'NRCVAX TABLES Jan 94 Version (Gabe et al., 1989)'
_computing_structure_refinement 'NRCVAX LSTSQ (Gabe et al., 1989)'
_computing_structure_solution 'NRCVAX SOLVER (Gabe et al., 1989)'
_diffrn_ambient_temperature 148
_diffrn_measurement_device 'Nonius CAD4 MACH'
_diffrn_measurement_method 'Omega scan b/P/b        '
_diffrn_radiation_monochromator graphite
_diffrn_radiation_source 'xray tube'
_diffrn_radiation_type 'Molybdenum K\a'
_diffrn_radiation_wavelength .71073
_diffrn_reflns_av_R_equivalents .000
_diffrn_reflns_limit_h_max 20
_diffrn_reflns_limit_h_min -21
_diffrn_reflns_limit_k_max 22
_diffrn_reflns_limit_k_min 0
_diffrn_reflns_limit_l_max 23
_diffrn_reflns_limit_l_min 0
_diffrn_reflns_number 5717
_diffrn_reflns_theta_max 28.00
_diffrn_reflns_theta_min 0.00
_diffrn_standards_decay_% 1.2
_diffrn_standards_interval_time 80
_diffrn_standards_number 3
_exptl_absorpt_coefficient_mu 1.57
_exptl_absorpt_correction_T_max .855
_exptl_absorpt_correction_T_min .781
_exptl_absorpt_correction_type psi-scan
_exptl_absorpt_process_details '(North, Phillips & Mathews, 1968)'
_exptl_crystal_colour 'clear pale yellow-green'
_exptl_crystal_density_diffrn 1.906
_exptl_crystal_density_meas ?
_exptl_crystal_description 'rectangular prism'
_exptl_crystal_F_000 2728
_exptl_crystal_size_max .22
_exptl_crystal_size_mid .12
_exptl_crystal_size_min .10
_refine_diff_density_max 1.05
_refine_diff_density_min -1.23
_refine_ls_extinction_coef 0.014(2)
_refine_ls_extinction_method 'Larson (1970)'
_refine_ls_goodness_of_fit_obs 1.14
_refine_ls_hydrogen_treatment constr
_refine_ls_matrix_type full
_refine_ls_number_parameters 270
_refine_ls_number_reflns 4471
_refine_ls_R_factor_all .035
_refine_ls_R_factor_obs .035
_refine_ls_shift/esd_max .001
_refine_ls_structure_factor_coef F
_refine_ls_weighting_details 'w = 1/(\s^2^(F)+ .0007F^2^)'
_refine_ls_weighting_scheme calc
_refine_ls_wR_factor_all .043
_refine_ls_wR_factor_obs .042
_reflns_number_observed 4477
_reflns_number_total 5717
_reflns_observed_criterion 'Inet > 1.0\s(Inet)'
_cod_data_source_file qb0032.cif
_cod_data_source_block I
_cod_depositor_comments
;
The following automatic conversions were performed:
'_symmetry_cell_setting' value 'Monoclinic' changed to 'monoclinic'
according to '/home/saulius/struct/CIF-dictionaries/cif_core.dic'
dictionary named 'cif_core.dic' version 2.4.1 from 2010-06-29.

Automatic conversion script
Id: cif_fix_enum 1527 2010-12-29 10:47:43Z saulius 

The following automatic conversions were performed:

'_atom_site_thermal_displace_type' tag value 'Uij' was replaced with
'Uani' value 32 times.

Automatic conversion script
Id: cif_fix_values 1646 2011-03-28 12:23:43Z adriana 

The following automatic conversions were performed:

'_symmetry_cell_setting' value 'Monoclinic' changed to 'monoclinic'
according to /home/saulius/struct/CIF-dictionaries/cif_core.dic
dictionary named 'cif_core.dic' version 2.4.1 from 2010-06-29.

Automatic conversion script
Id: cif_fix_values 1715 2011-07-08 13:25:40Z adriana 

The following automatic conversions were performed:

'_exptl_crystal_density_meas' value 'not measured' was changed to '?'
- the value is perceived as not measured.

Automatic conversion script
Id: cif_fix_values 3008 2015-01-20 13:52:24Z robertas 

The following automatic conversions were performed:

'_refine_ls_weighting_scheme' value '1/(\s^2^(F)+ .0007F^2^)' was
changed to 'calc'. New tag '_refine_ls_weighting_details' was
created. The value of the new tag was set to 'w = 1/(\s^2^(F)+
.0007F^2^)'.

Automatic conversion script
Id: cif_fix_values 3143 2015-03-26 13:38:13Z robertas 
;
_cod_original_sg_symbol_H-M 'C 2/c'
_cod_original_formula_sum 'C32 H72 Mo6 N2 O19 '
_cod_database_code 2007269

loop_
_symmetry_equiv_pos_as_xyz
x,y,z
-x,-y,-z
1/2+x,1/2+y,z
1/2-x,1/2-y,-z
-x,y,1/2-z
x,-y,1/2+z
1/2-x,1/2+y,1/2-z
1/2+x,1/2-y,1/2+z

loop_
_atom_site_aniso_label
_atom_site_aniso_U_11
_atom_site_aniso_U_22
_atom_site_aniso_U_33
_atom_site_aniso_U_12
_atom_site_aniso_U_13
_atom_site_aniso_U_23
_atom_site_aniso_type_symbol
Mo1 .01801(15) .01962(16) .03502(18) -.00050(12) .01021(12) .00257(13) Mo
Mo2 .01594(19) .01038(18) .0281(2) .00000 .00027(16) .00000 Mo
Mo3 .01395(14) .02167(16) .03732(19) -.00398(12) .00416(12) -.00954(13) Mo
Mo4 .0315(3) .0098(2) .0616(4) .00000 .0224(2) .00000 Mo
O1 .0142(15) .0139(15) .0314(18) .00000 .0053(13) .00000 O
O2 .0255(13) .0336(15) .0402(16) -.0011(11) .0143(12) .0101(12) O
O3 .0203(12) .0178(12) .0315(14) .0017(9) .0087(10) -.0022(10) O
O4 .0158(11) .0205(12) .0422(15) .0000(10) .0096(10) .0031(11) O
O5 .0226(13) .0153(12) .0600(19) -.0005(10) .0167(13) .0067(12) O
O6 .0225(17) .0131(16) .032(2) .00000 .0036(14) .00000 O
O7 .0166(11) .0164(11) .0286(13) -.0013(9) .0017(10) .0013(10) O
O8 .0195(12) .0293(14) .0472(17) -.0050(11) .0030(11) -.0153(13) O
O9 .0223(13) .0142(12) .066(2) -.0040(10) .0129(13) -.0094(12) O
O10 .040(2) .0123(18) .083(4) .00000 .026(2) .00000 O
O11 .0208(12) .0292(14) .0336(14) .0029(11) .0069(10) .0133(11) O
N1 .0162(13) .0242(15) .0272(16) -.0082(11) -.0057(11) .0115(12) N
C1 .0183(16) .0248(19) .037(2) -.0047(14) -.0042(15) .0153(16) C
C2 .0256(18) .027(2) .037(2) -.0027(15) -.0067(16) .0067(16) C
C3 .0252(19) .025(2) .062(3) -.0024(15) -.0084(19) .0020(19) C
C4 .031(2) .032(2) .066(3) -.0001(17) -.005(2) -.015(2) C
C5 .0149(15) .036(2) .0261(19) -.0056(14) -.0054(13) .0143(16) C
C6 .0202(17) .032(2) .043(2) -.0040(15) -.0044(16) .0154(18) C
C7 .0233(18) .067(3) .024(2) -.0070(19) .0048(15) .0087(19) C
C8 .030(2) .037(2) .055(3) .0054(18) .0012(19) .024(2) C
C9 .0196(16) .037(2) .0271(19) -.0097(15) -.0082(14) .0182(16) C
C10 .0202(17) .039(2) .031(2) -.0090(16) -.0069(15) .0206(17) C
C11 .0208(18) .044(2) .035(2) -.0093(16) -.0017(16) .0232(18) C
C12 .037(2) .060(3) .048(3) .002(2) -.002(2) .032(3) C
C13 .0212(16) .0205(17) .0246(18) -.0057(13) -.0012(13) .0103(14) C
C14 .0210(16) .0230(18) .0299(19) -.0017(14) -.0024(14) .0112(15) C
C15 .0172(15) .0234(18) .034(2) -.0056(13) -.0033(14) .0094(15) C
C16 .0196(17) .034(2) .046(2) -.0029(16) .0001(16) .0193(19) C

loop_
_atom_site_label
_atom_site_fract_x
_atom_site_fract_y
_atom_site_fract_z
_atom_site_U_iso_or_equiv
_atom_site_thermal_displace_type
_atom_site_calc_flag
_atom_site_refinement_flags
_atom_site_type_symbol
Mo1 .562919(19) .291128(18) .141361(19) .02354(16) Uani ? . Mo
Mo2 .50000 .15640(2) .25000 .0187(2) Uani ? S Mo
Mo3 .634029(18) .290873(18) .33055(2) .02445(15) Uani ? . Mo
Mo4 .50000 .42544(3) .25000 .0325(3) Uani ? S Mo
O1 .50000 .29098(19) .25000 .0197(16) Uani ? S O
O2 .61207(17) .29290(16) .06473(17) .0320(14) Uani ? . O
O3 .55384(15) .18238(14) .16405(15) .0227(12) Uani ? . O
O4 .66001(15) .29146(14) .23013(16) .0257(13) Uani ? . O
O5 .55320(16) .40001(15) .16363(18) .0315(15) Uani ? . O
O6 .50000 .05850(19) .25000 .0228(17) Uani ? S O
O7 .39312(14) .18201(14) .18236(14) .0209(11) Uani ? . O
O8 .73003(16) .28860(16) .39084(17) .0325(14) Uani ? . O
O9 .60803(16) .39941(14) .31769(19) .0334(15) Uani ? . O
O10 .50000 .5226(2) .25000 .043(3) Uani ? S O
O11 .44508(16) .29158(15) .09686(16) .0277(13) Uani ? . O
N1 .25249(18) .48387(17) .94375(18) .0239(14) Uani ? . N
C1 .2451(2) .5610(2) .9835(2) .0281(17) Uani ? . C
C2 .2764(2) .5632(2) 1.0716(2) .0318(19) Uani ? . C
C3 .2620(3) .6430(2) 1.1025(3) .040(2) Uani ? . C
C4 .2878(3) .6458(3) 1.1908(3) .045(2) Uani ? . C
C5 .3472(2) .4662(2) .9494(2) .0271(17) Uani ? . C
C6 .3667(2) .3932(2) .9091(3) .0333(19) Uani ? . C
C7 .4634(3) .3861(3) .9154(2) .038(2) Uani ? . C
C8 .4873(3) .3179(3) .8715(3) .042(2) Uani ? . C
C9 .2062(2) .4897(2) .8584(2) .0296(17) Uani ? . C
C10 .2468(2) .5423(3) .8066(2) .0317(18) Uani ? . C
C11 .1806(2) .5639(3) .7340(2) .0343(19) Uani ? . C
C12 .1186(3) .6249(3) .7508(3) .050(3) Uani ? . C
C13 .2122(2) .4190(2) .9827(2) .0229(16) Uani ? . C
C14 .1200(2) .4324(2) .9887(2) .0257(16) Uani ? . C
C15 .0832(2) .3629(2) 1.0245(2) .0259(16) Uani ? . C
C16 -.0094(2) .3780(2) 1.0318(3) .034(2) Uani ? . C
H1a .186 .576 .973 .0368 Uiso ? . H
H1b .277 .598 .961 .0368 Uiso ? . H
H2a .246 .526 1.095 .0400 Uiso ? . H
H2b .336 .552 1.084 .0400 Uiso ? . H
H3a .203 .656 1.088 .0473 Uiso ? . H
H3b .295 .680 1.081 .0473 Uiso ? . H
H4a .278 .697 1.209 .0530 Uiso ? . H
H4b .255 .609 1.213 .0530 Uiso ? . H
H4c .347 .633 1.206 .0530 Uiso ? . H
H5a .373 .462 1.004 .0358 Uiso ? . H
H5b .372 .509 .927 .0358 Uiso ? . H
H6a .346 .349 .934 .0418 Uiso ? . H
H6b .339 .395 .855 .0418 Uiso ? . H
H7a .490 .381 .969 .0480 Uiso ? . H
H7b .484 .432 .895 .0480 Uiso ? . H
H8a .548 .316 .877 .0507 Uiso ? . H
H8b .468 .271 .892 .0507 Uiso ? . H
H8c .462 .323 .817 .0507 Uiso ? . H
H9a .149 .508 .858 .0378 Uiso ? . H
H9b .203 .439 .836 .0378 Uiso ? . H
H10a .267 .588 .835 .0400 Uiso ? . H
H10b .294 .516 .791 .0400 Uiso ? . H
H11a .149 .518 .715 .0433 Uiso ? . H
H11b .210 .583 .695 .0433 Uiso ? . H
H12a .078 .637 .704 .0585 Uiso ? . H
H12b .089 .606 .789 .0585 Uiso ? . H
H12c .150 .671 .770 .0585 Uiso ? . H
H13a .245 .412 1.034 .0321 Uiso ? . H
H13b .215 .373 .953 .0321 Uiso ? . H
H14a .117 .477 1.021 .0346 Uiso ? . H
H14b .087 .441 .937 .0346 Uiso ? . H
H15a .085 .318 .992 .0347 Uiso ? . H
H15b .117 .353 1.075 .0347 Uiso ? . H
H16a -.031 .334 1.055 .0431 Uiso ? . H
H16b -.012 .422 1.064 .0431 Uiso ? . H
H16c -.044 .387 .981 .0431 Uiso ? . H

loop_
_atom_type_symbol
_atom_type_scat_dispersion_real
_atom_type_scat_dispersion_imag
_atom_type_scat_source
Mo -1.825 .688 'International Tables Vol. IV Table 2.2B'
O .008 .006 'International Tables Vol. IV Table 2.2B'
N .004 .003 'International Tables Vol. IV Table 2.2B'
C .002 .002 'International Tables Vol. IV Table 2.2B'
H .000 .000 'International Tables Vol. IV Table 2.2B'

loop_
_geom_angle_atom_site_label_1
_geom_angle_atom_site_label_2
_geom_angle_atom_site_label_3
_geom_angle_site_symmetry_1
_geom_angle_site_symmetry_3
_geom_angle
_geom_angle_publ_flag
O1 Mo1 O2 ? ? 177.70(11) yes
O1 Mo1 O3 ? ? 76.63(11) yes
O1 Mo1 O4 ? ? 75.86(7) yes
O1 Mo1 O5 ? ? 76.78(11) yes
O1 Mo1 O11 ? ? 77.17(8) yes
O2 Mo1 O3 ? ? 104.29(12) yes
O2 Mo1 O4 ? ? 102.05(12) yes
O2 Mo1 O5 ? ? 102.19(13) yes
O2 Mo1 O11 ? ? 104.91(13) yes
O3 Mo1 O4 ? ? 85.44(10) yes
O3 Mo1 O5 ? ? 153.26(11) yes
O3 Mo1 O11 ? ? 88.81(11) yes
O4 Mo1 O5 ? ? 85.45(11) yes
O4 Mo1 O11 ? ? 153.03(11) yes
O5 Mo1 O11 ? ? 88.02(11) yes
O1 Mo2 O3 ? ? 76.51(7) yes
O1 Mo2 O3 ? 5_655 76.51(7) yes
O1 Mo2 O6 ? ? 180.0 yes
O1 Mo2 O7 ? ? 76.68(7) yes
O1 Mo2 O7 ? 5_655 76.68(7) yes
O3 Mo2 O3 ? 5_655 153.02(10) yes
O3 Mo2 O6 ? ? 103.49(7) yes
O3 Mo2 O7 ? ? 86.93(10) yes
O3 Mo2 O7 ? 5_655 86.91(10) yes
O3 Mo2 O6 5_655 ? 103.49(7) yes
O3 Mo2 O7 5_655 ? 86.91(10) yes
O3 Mo2 O7 5_655 5_655 86.93(10) yes
O6 Mo2 O7 ? ? 103.32(7) yes
O6 Mo2 O7 ? 5_655 103.32(7) yes
O7 Mo2 O7 ? 5_655 153.35(10) yes
O1 Mo3 O4 ? ? 77.43(7) yes
O1 Mo3 O7 ? 5_655 76.81(10) yes
O1 Mo3 O8 ? ? 178.09(12) yes
O1 Mo3 O9 ? ? 77.11(11) yes
O1 Mo3 O11 ? 5_655 75.92(8) yes
O4 Mo3 O7 ? 5_655 89.00(11) yes
O4 Mo3 O8 ? ? 103.98(12) yes
O4 Mo3 O9 ? ? 88.19(12) yes
O4 Mo3 O11 ? 5_655 153.34(11) yes
O7 Mo3 O8 5_655 ? 101.85(12) yes
O7 Mo3 O9 5_655 ? 153.75(11) yes
O7 Mo3 O11 5_655 5_655 85.60(10) yes
O8 Mo3 O9 ? ? 104.15(12) yes
O8 Mo3 O11 ? 5_655 102.68(13) yes
O9 Mo3 O11 ? 5_655 85.28(12) yes
O1 Mo4 O5 ? ? 76.78(8) yes
O1 Mo4 O5 ? 5_655 76.78(8) yes
O1 Mo4 O9 ? ? 76.57(7) yes
O1 Mo4 O9 ? 5_655 76.57(7) yes
O1 Mo4 O10 ? ? 180.0 yes
O5 Mo4 O5 ? 5_655 153.57(11) yes
O5 Mo4 O9 ? ? 86.97(12) yes
O5 Mo4 O9 ? 5_655 86.94(12) yes
O5 Mo4 O10 ? ? 103.22(8) yes
O5 Mo4 O9 5_655 ? 86.94(12) yes
O5 Mo4 O9 5_655 5_655 86.97(12) yes
O5 Mo4 O10 ? ? 103.22(8) yes
O9 Mo4 O9 ? 5_655 153.14(11) yes
O9 Mo4 O10 ? ? 103.43(7) yes
O9 Mo4 O10 5_655 ? 103.43(7) yes
Mo1 O1 Mo1 ? 5_655 179.88(16) yes
Mo1 O1 Mo2 ? ? 90.06(8) yes
Mo1 O1 Mo3 ? ? 89.929(12) yes
Mo1 O1 Mo3 ? 5_655 90.071(12) yes
Mo1 O1 Mo4 ? ? 89.94(8) yes
Mo1 O1 Mo2 5_655 ? 90.06(8) yes
Mo1 O1 Mo3 5_655 ? 90.071(12) yes
Mo1 O1 Mo3 5_655 5_655 89.929(12) yes
Mo1 O1 Mo4 5_655 ? 89.94(8) yes
Mo2 O1 Mo3 ? ? 89.95(8) yes
Mo2 O1 Mo3 ? 5_655 89.95(8) yes
Mo2 O1 Mo4 ? ? 180.0 yes
Mo3 O1 Mo3 ? 5_655 179.90(15) yes
Mo3 O1 Mo4 ? ? 90.05(8) yes
Mo3 O1 Mo4 5_655 ? 90.05(8) yes
Mo1 O3 Mo2 ? ? 116.74(12) yes
Mo1 O4 Mo3 ? ? 116.78(12) yes
Mo1 O5 Mo4 ? ? 116.46(13) yes
Mo2 O7 Mo3 ? 5_655 116.50(12) yes
Mo3 O9 Mo4 ? ? 116.24(13) yes
Mo1 O11 Mo3 ? 5_655 116.84(14) yes
C1 N1 C5 ? ? 108.3(3) ?
C1 N1 C9 ? ? 108.8(3) ?
C1 N1 C13 ? ? 111.4(3) ?
C5 N1 C9 ? ? 110.8(3) ?
C5 N1 C13 ? ? 109.0(3) ?
C9 N1 C13 ? ? 108.6(3) ?
N1 C1 C2 ? ? 116.4(3) ?
C1 C2 C3 ? ? 109.9(3) ?
C2 C3 C4 ? ? 111.2(3) ?
N1 C5 C6 ? ? 115.6(3) ?
C5 C6 C7 ? ? 109.4(3) ?
C6 C7 C8 ? ? 112.5(4) ?
N1 C9 C10 ? ? 116.1(3) ?
C9 C10 C11 ? ? 109.5(3) ?
C10 C11 C12 ? ? 112.3(4) ?
N1 C13 C14 ? ? 115.0(3) ?
C13 C14 C15 ? ? 111.6(3) ?
C14 C15 C16 ? ? 110.9(3) ?

loop_
_geom_bond_atom_site_label_1
_geom_bond_atom_site_label_2
_geom_bond_site_symmetry_1
_geom_bond_site_symmetry_2
_geom_bond_distance
_geom_bond_publ_flag
Mo1 O1 ? ? 2.3229(3) yes
Mo1 O2 ? ? 1.686(3) yes
Mo1 O3 ? ? 1.938(3) yes
Mo1 O4 ? ? 1.965(3) yes
Mo1 O5 ? ? 1.940(3) yes
Mo1 O11 ? ? 1.890(3) yes
Mo2 O1 ? ? 2.333(3) yes
Mo2 O3 ? ? 1.931(2) yes
Mo2 O3 ? 5_655 1.931(2) yes
Mo2 O6 ? ? 1.697(3) yes
Mo2 O7 ? ? 1.927(2) yes
Mo2 O7 ? 5_655 1.927(2) yes
Mo3 O1 ? ? 2.3182(3) yes
Mo3 O4 ? ? 1.886(3) yes
Mo3 O7 ? 5_655 1.940(2) yes
Mo3 O8 ? ? 1.681(3) yes
Mo3 O9 ? ? 1.931(3) yes
Mo3 O11 ? 5_655 1.965(3) yes
Mo4 O1 ? ? 2.331(3) yes
Mo4 O5 ? ? 1.929(3) yes
Mo4 O5 ? 5_655 1.929(3) yes
Mo4 O9 ? ? 1.943(3) yes
Mo4 O9 ? 5_655 1.943(3) yes
Mo4 O10 ? ? 1.684(4) yes
O1 Mo1 ? 5_655 2.3229(3) yes
O1 Mo3 ? 5_655 2.3182(3) yes
O7 Mo3 ? 5_655 1.940(2) yes
O11 Mo3 ? 5_655 1.965(3) yes
N1 C1 ? ? 1.523(5) ?
N1 C5 ? ? 1.530(5) ?
N1 C9 ? ? 1.532(5) ?
N1 C13 ? ? 1.523(4) ?
C1 C2 ? ? 1.523(6) ?
C2 C3 ? ? 1.520(6) ?
C3 C4 ? ? 1.519(7) ?
C5 C6 ? ? 1.511(6) ?
C6 C7 ? ? 1.534(5) ?
C7 C8 ? ? 1.501(7) ?
C9 C10 ? ? 1.522(5) ?
C10 C11 ? ? 1.529(5) ?
C11 C12 ? ? 1.519(7) ?
C13 C14 ? ? 1.518(5) ?
C14 C15 ? ? 1.528(5) ?
C15 C16 ? ? 1.534(5) ?
